data_7200823
loop_
_publ_author_name
'Ellis, Carol A.'
'Miller, Michael A.'
'Spencer, James'
'Zukerman-Schpector, Julio'
'Tiekink, Edward R. T.'

_publ_section_title
;
 Co-crystallization experiments of thiocarbamides with bipyridine-type
 molecules
;
_journal_issue 7
_journal_name_full CrystEngComm
_journal_page_first 1352
_journal_paper_doi 10.1039/b822555a
_journal_volume 11
_journal_year 2009
_chemical_formula_moiety 'C12 H10 N2, 2(C8 H8 N2 O3 S)'
_chemical_formula_sum 'C28 H26 N6 O6 S2'
_chemical_formula_weight 606.67
_chemical_name_systematic
;
?
;
_space_group_IT_number 2
_symmetry_cell_setting triclinic
_symmetry_space_group_name_Hall '-P 1'
_symmetry_space_group_name_H-M 'P -1'
_atom_sites_solution_hydrogens geom
_atom_sites_solution_primary direct
_atom_sites_solution_secondary difmap
_audit_creation_method SHELXL-97
_cell_angle_alpha 101.02(5)
_cell_angle_beta 95.14(3)
_cell_angle_gamma 99.78(3)
_cell_formula_units_Z 1
_cell_length_a 7.378(8)
_cell_length_b 7.956(10)
_cell_length_c 12.339(15)
_cell_measurement_reflns_used 2379
_cell_measurement_temperature 98(2)
_cell_measurement_theta_max 30.4
_cell_measurement_theta_min 1.7
_cell_volume 695.0(14)
_computing_cell_refinement CrystalClear
_computing_data_collection 'CrystalClear (Rigaku, 2005)'
_computing_data_reduction CrystalClear
_computing_molecular_graphics 'ORTEPII (Johnson, 1976)'
_computing_publication_material SHELXL97
_computing_structure_refinement 'SHELXL97 (Sheldrick, 1997)'
_computing_structure_solution 'SIR-92 (Altomare et al., 1994)'
_diffrn_ambient_temperature 98(2)
_diffrn_measured_fraction_theta_full 0.993
_diffrn_measured_fraction_theta_max 0.993
_diffrn_measurement_device_type AFC12\k/SATURN724
_diffrn_measurement_method \w
_diffrn_radiation_monochromator graphite
_diffrn_radiation_source 'fine-focus sealed tube'
_diffrn_radiation_type MoK\a
_diffrn_radiation_wavelength 0.71070
_diffrn_reflns_av_R_equivalents 0.034
_diffrn_reflns_av_sigmaI/netI 0.039
_diffrn_reflns_limit_h_max 9
_diffrn_reflns_limit_h_min -9
_diffrn_reflns_limit_k_max 9
_diffrn_reflns_limit_k_min -9
_diffrn_reflns_limit_l_max 15
_diffrn_reflns_limit_l_min -14
_diffrn_reflns_number 6893
_diffrn_reflns_theta_full 26.5
_diffrn_reflns_theta_max 26.5
_diffrn_reflns_theta_min 1.7
_diffrn_standards_decay_% '< 1'
_diffrn_standards_interval_count 0
_diffrn_standards_number 0
_exptl_absorpt_coefficient_mu 0.247
_exptl_absorpt_correction_T_max 1
_exptl_absorpt_correction_T_min 0.644
_exptl_absorpt_correction_type multi-scan
_exptl_absorpt_process_details 'ABSCOR (Higashi, 1995)'
_exptl_crystal_colour colourless
_exptl_crystal_density_diffrn 1.450
_exptl_crystal_density_method 'not measured'
_exptl_crystal_description block
_exptl_crystal_F_000 316
_exptl_crystal_size_max 0.28
_exptl_crystal_size_mid 0.10
_exptl_crystal_size_min 0.08
_refine_diff_density_max 0.69
_refine_diff_density_min -0.76
_refine_diff_density_rms 0.118
_refine_ls_extinction_method none
_refine_ls_goodness_of_fit_ref 1.22
_refine_ls_hydrogen_treatment constr
_refine_ls_matrix_type full
_refine_ls_number_parameters 191
_refine_ls_number_reflns 2863
_refine_ls_number_restraints 0
_refine_ls_restrained_S_all 1.22
_refine_ls_R_factor_all 0.081
_refine_ls_R_factor_gt 0.063
_refine_ls_shift/su_max <0.001
_refine_ls_shift/su_mean 0.000
_refine_ls_structure_factor_coef Fsqd
_refine_ls_weighting_details 'calc w=1/[\s^2^(Fo^2^)+(0.098P)^2^+1.3266P] where P=(Fo^2^+2Fc^2^)/3'
_refine_ls_weighting_scheme calc
_refine_ls_wR_factor_gt 0.163
_refine_ls_wR_factor_ref 0.220
_reflns_number_gt 2493
_reflns_number_total 2863
_reflns_threshold_expression I>2\s(I)
_cod_data_source_file b822555a.txt
_cod_data_source_block shelxl2
_cod_original_cell_volume 694.9(14)
_cod_database_code 7200823

loop_
_symmetry_equiv_pos_as_xyz
'x, y, z'
'-x, -y, -z'

loop_
_atom_site_label
_atom_site_type_symbol
_atom_site_fract_x
_atom_site_fract_y
_atom_site_fract_z
_atom_site_U_iso_or_equiv
_atom_site_adp_type
_atom_site_occupancy
_atom_site_symmetry_multiplicity
_atom_site_calc_flag
_atom_site_refinement_flags
_atom_site_disorder_assembly
_atom_site_disorder_group
S1 S 0.72876(12) 0.95241(11) 0.38448(7) 0.0271(3) Uani 1 1 d . . .
O1 O 0.4276(3) 0.8667(3) 0.2344(2) 0.0260(6) Uani 1 1 d . . .
O2 O -0.0052(4) 0.0979(4) -0.1047(2) 0.0401(7) Uani 1 1 d . . .
O3 O 0.2272(4) -0.0354(3) -0.1051(2) 0.0354(7) Uani 1 1 d . . .
N1 N 0.5946(4) 0.6569(4) 0.2396(2) 0.0241(6) Uani 1 1 d . . .
H1N H 0.6978 0.6282 0.2653 0.029 Uiso 1 1 calc R . .
N2 N 0.1555(4) 0.0915(4) -0.0722(2) 0.0302(7) Uani 1 1 d . . .
N3 N 0.9305(4) 0.5549(4) 0.3181(2) 0.0256(6) Uani 1 1 d . . .
C1 C 0.5766(5) 0.8235(4) 0.2824(3) 0.0238(7) Uani 1 1 d . . .
C2 C 0.4755(5) 0.5237(4) 0.1614(3) 0.0239(7) Uani 1 1 d . . .
C3 C 0.2849(5) 0.5136(5) 0.1336(3) 0.0268(7) Uani 1 1 d . . .
H3 H 0.2268 0.6045 0.1673 0.032 Uiso 1 1 calc R . .
C4 C 0.1810(5) 0.3717(5) 0.0575(3) 0.0270(8) Uani 1 1 d . . .
H4 H 0.0518 0.3650 0.0389 0.032 Uiso 1 1 calc R . .
C5 C 0.2661(5) 0.2400(5) 0.0087(3) 0.0256(7) Uani 1 1 d . . .
C6 C 0.4537(5) 0.2457(5) 0.0347(3) 0.0264(7) Uani 1 1 d . . .
H6 H 0.5104 0.1543 0.0002 0.032 Uiso 1 1 calc R . .
C7 C 0.5575(5) 0.3865(5) 0.1117(3) 0.0272(7) Uani 1 1 d . . .
H7 H 0.6859 0.3902 0.1312 0.033 Uiso 1 1 calc R . .
C8 C 0.3922(5) 1.0377(5) 0.2767(3) 0.0313(8) Uani 1 1 d . . .
H8A H 0.3777 1.0505 0.3559 0.047 Uiso 1 1 calc R . .
H8B H 0.2783 1.0532 0.2356 0.047 Uiso 1 1 calc R . .
H8C H 0.4964 1.1259 0.2674 0.047 Uiso 1 1 calc R . .
C9 C 0.9453(5) 0.3941(4) 0.3300(3) 0.0260(7) Uani 1 1 d . . .
H9 H 0.8438 0.3016 0.2991 0.031 Uiso 1 1 calc R . .
C10 C 1.0992(5) 0.3546(5) 0.3843(3) 0.0263(7) Uani 1 1 d . . .
H10 H 1.1003 0.2382 0.3920 0.032 Uiso 1 1 calc R . .
C11 C 1.2541(5) 0.4868(4) 0.4283(3) 0.0239(7) Uani 1 1 d . . .
C12 C 1.2382(5) 0.6560(4) 0.4166(3) 0.0232(7) Uani 1 1 d . . .
H12 H 1.3376 0.7513 0.4461 0.028 Uiso 1 1 calc R . .
C13 C 1.0779(5) 0.6828(4) 0.3623(3) 0.0242(7) Uani 1 1 d . . .
H13 H 1.0705 0.7985 0.3555 0.029 Uiso 1 1 calc R . .
C14 C 1.4174(5) 0.4461(5) 0.4863(3) 0.0250(7) Uani 1 1 d . . .
H14 H 1.4056 0.3354 0.5061 0.030 Uiso 1 1 calc R . .

loop_
_atom_site_aniso_label
_atom_site_aniso_U_11
_atom_site_aniso_U_22
_atom_site_aniso_U_33
_atom_site_aniso_U_23
_atom_site_aniso_U_13
_atom_site_aniso_U_12
S1 0.0244(5) 0.0273(5) 0.0254(5) -0.0004(3) -0.0054(3) 0.0046(3)
O1 0.0223(12) 0.0255(12) 0.0283(13) 0.0027(10) -0.0040(10) 0.0060(9)
O2 0.0296(15) 0.0433(16) 0.0387(16) -0.0036(12) -0.0109(12) 0.0044(12)
O3 0.0360(15) 0.0312(14) 0.0330(14) -0.0055(11) -0.0011(12) 0.0065(12)
N1 0.0217(14) 0.0270(15) 0.0211(14) 0.0004(11) -0.0046(11) 0.0072(11)
N2 0.0284(16) 0.0346(17) 0.0226(15) 0.0015(13) -0.0033(12) 0.0007(13)
N3 0.0182(14) 0.0329(16) 0.0235(14) 0.0029(12) -0.0029(11) 0.0053(11)
C1 0.0223(16) 0.0292(17) 0.0210(16) 0.0039(13) 0.0018(12) 0.0098(13)
C2 0.0251(17) 0.0277(17) 0.0183(15) 0.0032(13) -0.0008(13) 0.0068(13)
C3 0.0241(17) 0.0309(18) 0.0246(17) 0.0010(14) 0.0010(13) 0.0096(14)
C4 0.0223(17) 0.0325(19) 0.0241(17) 0.0009(14) -0.0020(13) 0.0080(14)
C5 0.0246(17) 0.0309(18) 0.0188(15) 0.0037(13) -0.0011(13) 0.0023(14)
C6 0.0246(17) 0.0319(18) 0.0224(16) 0.0038(14) -0.0003(13) 0.0083(14)
C7 0.0207(16) 0.0375(19) 0.0228(16) 0.0046(14) -0.0024(13) 0.0087(14)
C8 0.0265(18) 0.0313(19) 0.0340(19) 0.0011(15) -0.0049(15) 0.0106(15)
C9 0.0236(17) 0.0247(17) 0.0278(17) 0.0019(13) -0.0013(13) 0.0058(13)
C10 0.0241(17) 0.0288(18) 0.0260(17) 0.0027(14) -0.0002(13) 0.0098(14)
C11 0.0232(17) 0.0297(17) 0.0182(15) 0.0012(13) 0.0010(13) 0.0091(13)
C12 0.0211(16) 0.0230(16) 0.0224(16) 0.0000(12) -0.0004(12) 0.0026(12)
C13 0.0246(17) 0.0262(17) 0.0225(16) 0.0031(13) 0.0009(13) 0.0100(13)
C14 0.0260(17) 0.0281(17) 0.0213(16) 0.0064(13) -0.0012(13) 0.0071(13)

loop_
_atom_type_symbol
_atom_type_description
_atom_type_scat_dispersion_real
_atom_type_scat_dispersion_imag
_atom_type_scat_source
C C 0.0033 0.0016 'International Tables Vol C Tables 4.2.6.8 and 6.1.1.4'
H H 0.0000 0.0000 'International Tables Vol C Tables 4.2.6.8 and 6.1.1.4'
N N 0.0061 0.0033 'International Tables Vol C Tables 4.2.6.8 and 6.1.1.4'
O O 0.0106 0.0060 'International Tables Vol C Tables 4.2.6.8 and 6.1.1.4'
S S 0.1246 0.1234 'International Tables Vol C Tables 4.2.6.8 and 6.1.1.4'

loop_
_geom_angle_atom_site_label_1
_geom_angle_atom_site_label_2
_geom_angle_atom_site_label_3
_geom_angle
_geom_angle_site_symmetry_1
_geom_angle_site_symmetry_3
_geom_angle_publ_flag
C1 O1 C8 117.2(3) . . ?
C1 N1 C2 130.5(3) . . ?
C1 N1 H1N 114.8 . . ?
C2 N1 H1N 114.8 . . ?
O2 N2 O3 122.7(3) . . ?
O2 N2 C5 118.6(3) . . ?
O3 N2 C5 118.7(3) . . ?
C9 N3 C13 116.4(3) . . ?
O1 C1 N1 112.9(3) . . ?
O1 C1 S1 125.6(3) . . ?
N1 C1 S1 121.5(3) . . ?
C3 C2 C7 118.7(3) . . ?
C3 C2 N1 125.9(3) . . ?
C7 C2 N1 115.3(3) . . ?
C4 C3 C2 120.3(3) . . ?
C4 C3 H3 119.8 . . ?
C2 C3 H3 119.8 . . ?
C5 C4 C3 119.6(3) . . ?
C5 C4 H4 120.2 . . ?
C3 C4 H4 120.2 . . ?
C4 C5 C6 121.4(3) . . ?
C4 C5 N2 119.2(3) . . ?
C6 C5 N2 119.3(3) . . ?
C5 C6 C7 119.1(3) . . ?
C5 C6 H6 120.5 . . ?
C7 C6 H6 120.5 . . ?
C6 C7 C2 120.8(3) . . ?
C6 C7 H7 119.6 . . ?
C2 C7 H7 119.6 . . ?
O1 C8 H8A 109.5 . . ?
O1 C8 H8B 109.5 . . ?
H8A C8 H8B 109.5 . . ?
O1 C8 H8C 109.5 . . ?
H8A C8 H8C 109.5 . . ?
H8B C8 H8C 109.5 . . ?
N3 C9 C10 123.9(3) . . ?
N3 C9 H9 118.1 . . ?
C10 C9 H9 118.1 . . ?
C9 C10 C11 119.8(3) . . ?
C9 C10 H10 120.1 . . ?
C11 C10 H10 120.1 . . ?
C10 C11 C12 116.3(3) . . ?
C10 C11 C14 120.1(3) . . ?
C12 C11 C14 123.5(3) . . ?
C13 C12 C11 119.6(3) . . ?
C13 C12 H12 120.2 . . ?
C11 C12 H12 120.2 . . ?
N3 C13 C12 124.0(3) . . ?
N3 C13 H13 118.0 . . ?
C12 C13 H13 118.0 . . ?
C14 C14 C11 124.6(4) 2_866 . ?
C14 C14 H14 117.7 2_866 . ?
C11 C14 H14 117.7 . . ?

loop_
_geom_bond_atom_site_label_1
_geom_bond_atom_site_label_2
_geom_bond_distance
_geom_bond_site_symmetry_2
_geom_bond_publ_flag
S1 C1 1.661(4) . ?
O1 C1 1.329(4) . ?
O1 C8 1.436(4) . ?
O2 N2 1.229(4) . ?
O3 N2 1.236(4) . ?
N1 C1 1.363(5) . ?
N1 C2 1.403(4) . ?
N1 H1N 0.8800 . ?
N2 C5 1.461(5) . ?
N3 C9 1.336(5) . ?
N3 C13 1.350(5) . ?
C2 C3 1.402(5) . ?
C2 C7 1.403(5) . ?
C3 C4 1.385(5) . ?
C3 H3 0.9500 . ?
C4 C5 1.379(5) . ?
C4 H4 0.9500 . ?
C5 C6 1.383(5) . ?
C6 C7 1.384(5) . ?
C6 H6 0.9500 . ?
C7 H7 0.9500 . ?
C8 H8A 0.9800 . ?
C8 H8B 0.9800 . ?
C8 H8C 0.9800 . ?
C9 C10 1.380(5) . ?
C9 H9 0.9500 . ?
C10 C11 1.403(5) . ?
C10 H10 0.9500 . ?
C11 C12 1.404(5) . ?
C11 C14 1.462(5) . ?
C12 C13 1.376(5) . ?
C12 H12 0.9500 . ?
C13 H13 0.9500 . ?
C14 C14 1.340(7) 2_866 ?
C14 H14 0.9500 . ?

loop_
_geom_torsion_atom_site_label_1
_geom_torsion_atom_site_label_2
_geom_torsion_atom_site_label_3
_geom_torsion_atom_site_label_4
_geom_torsion
_geom_torsion_site_symmetry_1
_geom_torsion_site_symmetry_2
_geom_torsion_site_symmetry_3
_geom_torsion_site_symmetry_4
_geom_torsion_publ_flag
C8 O1 C1 N1 177.6(3) . . . . ?
C8 O1 C1 S1 -1.9(5) . . . . ?
C2 N1 C1 O1 -5.7(5) . . . . ?
C2 N1 C1 S1 173.9(3) . . . . ?
C1 N1 C2 C3 -21.0(6) . . . . ?
C1 N1 C2 C7 162.1(3) . . . . ?
C7 C2 C3 C4 -0.9(5) . . . . ?
N1 C2 C3 C4 -177.7(3) . . . . ?
C2 C3 C4 C5 -0.1(5) . . . . ?
C3 C4 C5 C6 0.4(5) . . . . ?
C3 C4 C5 N2 -179.5(3) . . . . ?
O2 N2 C5 C4 8.7(5) . . . . ?
O3 N2 C5 C4 -171.2(3) . . . . ?
O2 N2 C5 C6 -171.3(3) . . . . ?
O3 N2 C5 C6 8.9(5) . . . . ?
C4 C5 C6 C7 0.3(5) . . . . ?
N2 C5 C6 C7 -179.8(3) . . . . ?
C5 C6 C7 C2 -1.3(5) . . . . ?
C3 C2 C7 C6 1.6(5) . . . . ?
N1 C2 C7 C6 178.8(3) . . . . ?
C13 N3 C9 C10 0.4(5) . . . . ?
N3 C9 C10 C11 -1.8(5) . . . . ?
C9 C10 C11 C12 2.1(5) . . . . ?
C9 C10 C11 C14 179.8(3) . . . . ?
C10 C11 C12 C13 -1.3(5) . . . . ?
C14 C11 C12 C13 -178.8(3) . . . . ?
C9 N3 C13 C12 0.5(5) . . . . ?
C11 C12 C13 N3 0.0(5) . . . . ?
C10 C11 C14 C14 167.6(4) . . . 2_866 ?
C12 C11 C14 C14 -15.0(6) . . . 2_866 ?
